data_4505654
loop_
_publ_author_name
'Purdy, Andrew P.'
'Case, Sean'
'George, Clifford'

_publ_section_title
;
 Ammonothermal Crystal Growth of Germanium and Its Alloys:&#x2009;
 Synthesis of a Hollow Metallic Crystal
;
_journal_issue 2
_journal_name_full 'Crystal Growth &amp; Design'
_journal_page_first 121
_journal_paper_doi 10.1021/cg025590m
_journal_volume 3
_journal_year 2003
_chemical_formula_sum 'Ge H3 N O8 Sn6'
_chemical_formula_weight 929.76
_chemical_name_systematic
; 
 ? 
;
_space_group_IT_number 196
_symmetry_cell_setting cubic
_symmetry_space_group_name_Hall 'F 2 2 3'
_symmetry_space_group_name_H-M 'F 2 3'
_atom_sites_solution_hydrogens geom
_atom_sites_solution_primary direct
_atom_sites_solution_secondary difmap
_audit_creation_method SHELXL-97
_cell_angle_alpha 90.00
_cell_angle_beta 90.00
_cell_angle_gamma 90.00
_cell_formula_units_Z 4
_cell_length_a 10.4959(6)
_cell_length_b 10.4959(6)
_cell_length_c 10.4959(6)
_cell_measurement_reflns_used 3980
_cell_measurement_temperature 93(2)
_cell_measurement_theta_max 34.16
_cell_measurement_theta_min 3.03
_cell_volume 1156.27(11)
_computing_cell_refinement 'Bruker SMART'
_computing_data_collection 'Bruker SMART'
_computing_data_reduction 'Bruker SAINT'
_computing_molecular_graphics 'Bruker SHELXTL'
_computing_publication_material 'Bruker SHELXTL'
_computing_structure_refinement 'SHELXL-97 (Sheldrick, 1997)'
_computing_structure_solution 'SHELXS-97 (Sheldrick, 1990)'
_diffrn_ambient_temperature 93(2)
_diffrn_measured_fraction_theta_full 0.983
_diffrn_measured_fraction_theta_max 0.983
_diffrn_measurement_device_type 'Bruker CCD'
_diffrn_measurement_method 'phi and omega scans'
_diffrn_radiation_monochromator graphite
_diffrn_radiation_source 'fine-focus sealed tube'
_diffrn_radiation_type MoK\a
_diffrn_radiation_wavelength 0.71073
_diffrn_reflns_av_R_equivalents 0.0875
_diffrn_reflns_av_sigmaI/netI 0.0386
_diffrn_reflns_limit_h_max 15
_diffrn_reflns_limit_h_min -16
_diffrn_reflns_limit_k_max 14
_diffrn_reflns_limit_k_min -16
_diffrn_reflns_limit_l_max 16
_diffrn_reflns_limit_l_min -12
_diffrn_reflns_number 4511
_diffrn_reflns_theta_full 34.51
_diffrn_reflns_theta_max 34.51
_diffrn_reflns_theta_min 3.36
_diffrn_standards_decay_% none
_exptl_absorpt_coefficient_mu 15.333
_exptl_absorpt_correction_T_max 0.631
_exptl_absorpt_correction_T_min 0.464
_exptl_absorpt_correction_type multi-scan
_exptl_absorpt_process_details sadabs
_exptl_crystal_colour yellow
_exptl_crystal_density_diffrn 5.341
_exptl_crystal_density_method 'not measured'
_exptl_crystal_description irregular
_exptl_crystal_F_000 1624
_exptl_crystal_size_max 0.05
_exptl_crystal_size_mid 0.03
_exptl_crystal_size_min 0.03
_refine_diff_density_max 2.022
_refine_diff_density_min -2.752
_refine_diff_density_rms 0.409
_refine_ls_abs_structure_details 'Flack H D (1983), Acta Cryst. A39, 876-881'
_refine_ls_abs_structure_Flack 0.11(13)
_refine_ls_extinction_coef 0.00068(14)
_refine_ls_extinction_expression Fc^*^=kFc[1+0.001xFc^2^\l^3^/sin(2\q)]^-1/4^
_refine_ls_extinction_method SHELXL
_refine_ls_goodness_of_fit_ref 1.148
_refine_ls_hydrogen_treatment mixed
_refine_ls_matrix_type full
_refine_ls_number_parameters 15
_refine_ls_number_reflns 413
_refine_ls_number_restraints 0
_refine_ls_restrained_S_all 1.148
_refine_ls_R_factor_all 0.0550
_refine_ls_R_factor_gt 0.0535
_refine_ls_shift/su_max 0.000
_refine_ls_shift/su_mean 0.000
_refine_ls_structure_factor_coef Fsqd
_refine_ls_weighting_details 'calc w=1/[\s^2^(Fo^2^)+(0.0594P)^2^+93.6913P] where P=(Fo^2^+2Fc^2^)/3'
_refine_ls_weighting_scheme calc
_refine_ls_wR_factor_gt 0.1291
_refine_ls_wR_factor_ref 0.1299
_reflns_number_gt 403
_reflns_number_total 413
_reflns_threshold_expression >2sigma(I)
_cod_data_source_file cg025590msi20021207_112638.cif
_cod_data_source_block purscbb(3)
_cod_depositor_comments
;
The following automatic conversions were performed:

'_symmetry_cell_setting' value 'Cubic' changed to 'cubic' according
to /home/saulius/struct/CIF-dictionaries/cif_core.dic dictionary
named 'cif_core.dic' version 2.4.1 from 2010-06-29.

Automatic conversion script
Id: cif_fix_values 1715 2011-07-08 13:25:40Z adriana 
;
_cod_original_cell_volume 1156.3(1)
_cod_original_sg_symbol_H-M F23
_cod_original_formula_sum 'H3 Ge N O8 Sn6'
_cod_database_code 4505654

loop_
_symmetry_equiv_pos_as_xyz
'x, y, z'
'-x, -y, z'
'-x, y, -z'
'x, -y, -z'
'z, x, y'
'z, -x, -y'
'-z, -x, y'
'-z, x, -y'
'y, z, x'
'-y, z, -x'
'y, -z, -x'
'-y, -z, x'
'x, y+1/2, z+1/2'
'-x, -y+1/2, z+1/2'
'-x, y+1/2, -z+1/2'
'x, -y+1/2, -z+1/2'
'z, x+1/2, y+1/2'
'z, -x+1/2, -y+1/2'
'-z, -x+1/2, y+1/2'
'-z, x+1/2, -y+1/2'
'y, z+1/2, x+1/2'
'-y, z+1/2, -x+1/2'
'y, -z+1/2, -x+1/2'
'-y, -z+1/2, x+1/2'
'x+1/2, y, z+1/2'
'-x+1/2, -y, z+1/2'
'-x+1/2, y, -z+1/2'
'x+1/2, -y, -z+1/2'
'z+1/2, x, y+1/2'
'z+1/2, -x, -y+1/2'
'-z+1/2, -x, y+1/2'
'-z+1/2, x, -y+1/2'
'y+1/2, z, x+1/2'
'-y+1/2, z, -x+1/2'
'y+1/2, -z, -x+1/2'
'-y+1/2, -z, x+1/2'
'x+1/2, y+1/2, z'
'-x+1/2, -y+1/2, z'
'-x+1/2, y+1/2, -z'
'x+1/2, -y+1/2, -z'
'z+1/2, x+1/2, y'
'z+1/2, -x+1/2, -y'
'-z+1/2, -x+1/2, y'
'-z+1/2, x+1/2, -y'
'y+1/2, z+1/2, x'
'-y+1/2, z+1/2, -x'
'y+1/2, -z+1/2, -x'
'-y+1/2, -z+1/2, x'

loop_
_atom_site_label
_atom_site_type_symbol
_atom_site_fract_x
_atom_site_fract_y
_atom_site_fract_z
_atom_site_U_iso_or_equiv
_atom_site_adp_type
_atom_site_occupancy
_atom_site_symmetry_multiplicity
_atom_site_calc_flag
_atom_site_refinement_flags
Ge1 Ge 1.0000 0.5000 1.0000 0.0213(14) Uani 1 12 d S
Sn1 Sn 0.7500 0.48717(7) 0.7500 0.0178(4) Uani 1 2 d S
O2 O 0.6481(9) 0.3519(9) 0.8519(9) 0.023(3) Uani 1 3 d S
O1 O 0.9020(9) 0.4020(9) 0.9020(9) 0.030(3) Uani 1 3 d S
N1 N 0.5000 0.5000 1.0000 0.05(2) Uani 1 12 d S
H1 H 0.5463 0.4537 0.9537 0.057 Uiso 0.75 3 d SP

loop_
_atom_site_aniso_label
_atom_site_aniso_U_11
_atom_site_aniso_U_22
_atom_site_aniso_U_33
_atom_site_aniso_U_23
_atom_site_aniso_U_13
_atom_site_aniso_U_12
Ge1 0.0213(14) 0.0213(14) 0.0213(14) 0.000 0.000 0.000
Sn1 0.0239(5) 0.0058(4) 0.0236(5) 0.000 -0.0136(8) 0.000
O2 0.023(3) 0.023(3) 0.023(3) 0.002(3) -0.002(3) -0.002(3)
O1 0.030(3) 0.030(3) 0.030(3) -0.004(4) -0.004(4) -0.004(4)
N1 0.05(2) 0.05(2) 0.05(2) 0.000 0.000 0.000

loop_
_atom_type_symbol
_atom_type_description
_atom_type_scat_dispersion_real
_atom_type_scat_dispersion_imag
_atom_type_scat_source
N N 0.0061 0.0033 'International Tables Vol C Tables 4.2.6.8 and 6.1.1.4'
H H 0.0000 0.0000 'International Tables Vol C Tables 4.2.6.8 and 6.1.1.4'
O O 0.0106 0.0060 'International Tables Vol C Tables 4.2.6.8 and 6.1.1.4'
Ge Ge 0.1547 1.8001 'International Tables Vol C Tables 4.2.6.8 and 6.1.1.4'
Sn Sn -0.6537 1.4246 'International Tables Vol C Tables 4.2.6.8 and 6.1.1.4'

loop_
_geom_angle_atom_site_label_1
_geom_angle_atom_site_label_2
_geom_angle_atom_site_label_3
_geom_angle
_geom_angle_site_symmetry_1
_geom_angle_site_symmetry_3
O1 Ge1 O1 109.471(1) . 3_757
O1 Ge1 O1 109.471(3) . 4_567
O1 Ge1 O1 109.5 3_757 4_567
O1 Ge1 O1 109.471(2) . 2_765
O1 Ge1 O1 109.471(5) 3_757 2_765
O1 Ge1 O1 109.471(4) 4_567 2_765
O2 Sn1 O2 93.6(9) 27_656 .
O2 Sn1 O1 75.4(2) 27_656 27_656
O2 Sn1 O1 75.4(2) . 27_656
O2 Sn1 O1 75.4(2) 27_656 .
O2 Sn1 O1 75.4(2) . .
O1 Sn1 O1 136.8(7) 27_656 .
Sn1 O2 Sn1 116.1(3) 22_646 17_545
Sn1 O2 Sn1 116.1(3) 22_646 .
Sn1 O2 Sn1 116.1(3) 17_545 .
Ge1 O1 Sn1 123.1(3) . 45_545
Ge1 O1 Sn1 123.1(3) . 17_545
Sn1 O1 Sn1 93.0(5) 45_545 17_545
Ge1 O1 Sn1 123.1(3) . .
Sn1 O1 Sn1 93.0(5) 45_545 .
Sn1 O1 Sn1 93.0(5) 17_545 .

loop_
_geom_bond_atom_site_label_1
_geom_bond_atom_site_label_2
_geom_bond_distance
_geom_bond_site_symmetry_2
Ge1 O1 1.782(17) .
Ge1 O1 1.782(17) 3_757
Ge1 O1 1.782(17) 4_567
Ge1 O1 1.782(17) 2_765
Sn1 O2 2.074(3) 27_656
Sn1 O2 2.074(3) .
Sn1 O1 2.427(9) 27_656
Sn1 O1 2.427(9) .
O2 Sn1 2.074(3) 22_646
O2 Sn1 2.074(3) 17_545
O1 Sn1 2.427(9) 45_545
O1 Sn1 2.427(9) 17_545
N1 H1 0.8412 .

loop_
_geom_hbond_atom_site_label_D
_geom_hbond_atom_site_label_H
_geom_hbond_atom_site_label_A
_geom_hbond_distance_DH
_geom_hbond_distance_HA
_geom_hbond_distance_DA
_geom_hbond_angle_DHA
N1 H1 O2 0.84 1.852(16) 2.693(16) 180.0(2)

loop_
_geom_torsion_atom_site_label_1
_geom_torsion_atom_site_label_2
_geom_torsion_atom_site_label_3
_geom_torsion_atom_site_label_4
_geom_torsion
_geom_torsion_site_symmetry_1
_geom_torsion_site_symmetry_4
O2 Sn1 O2 Sn1 -70.9(7) 27_656 22_646
O1 Sn1 O2 Sn1 3.0(6) 27_656 22_646
O1 Sn1 O2 Sn1 -144.8(9) . 22_646
O2 Sn1 O2 Sn1 70.9(7) 27_656 17_545
O1 Sn1 O2 Sn1 144.8(9) 27_656 17_545
O1 Sn1 O2 Sn1 -3.0(6) . 17_545
O1 Ge1 O1 Sn1 -60.0 3_757 45_545
O1 Ge1 O1 Sn1 180.0 4_567 45_545
O1 Ge1 O1 Sn1 60.0 2_765 45_545
O1 Ge1 O1 Sn1 60.0 3_757 17_545
O1 Ge1 O1 Sn1 -60.0 4_567 17_545
O1 Ge1 O1 Sn1 180.0 2_765 17_545
O1 Ge1 O1 Sn1 180.0 3_757 .
O1 Ge1 O1 Sn1 60.000(1) 4_567 .
O1 Ge1 O1 Sn1 -60.000(1) 2_765 .
O2 Sn1 O1 Ge1 131.1(5) 27_656 .
O2 Sn1 O1 Ge1 -131.1(5) . .
O1 Sn1 O1 Ge1 180.0 27_656 .
O2 Sn1 O1 Sn1 -2.3(4) 27_656 45_545
O2 Sn1 O1 Sn1 95.5(6) . 45_545
O1 Sn1 O1 Sn1 46.6(3) 27_656 45_545
O2 Sn1 O1 Sn1 -95.5(6) 27_656 17_545
O2 Sn1 O1 Sn1 2.3(4) . 17_545
O1 Sn1 O1 Sn1 -46.6(3) 27_656 17_545
